data_1533997
loop_
_publ_author_name
'Pecharskii, V.K.'
'Gschneidner, K.A.jr.'
'Pecharsky, A.O.'
'Mozharivsky, Yu.'
'Miller, G.J.'

_publ_section_title
;
 Decoupling of the magnetic and structural transformations in Er5 Si4
;
_journal_name_full 'Physical Review Letters'
_journal_page_first 207205-1
_journal_page_last 207205-4
_journal_volume 91
_journal_year 2003
_chemical_formula_sum 'Er5 Si4'
_space_group_IT_number 14
_symmetry_space_group_name_Hall '-P 2ac'
_symmetry_space_group_name_H-M 'P 1 1 21/a'
_cell_angle_alpha 90
_cell_angle_beta 90
_cell_angle_gamma 92.992
_cell_formula_units_Z 4
_cell_length_a 7.346
_cell_length_b 14.375
_cell_length_c 7.5571
_cell_volume 796.932
_citation_journal_id_ASTM PRLTAO
_cod_data_source_file Pecharskii_PRLTAO_2003_1986.cif
_cod_data_source_block Er5Si4
_cod_original_cell_volume 796.9325
_cod_original_sg_symbol_Hall '-P 2ybc (z,x,y)'
_cod_database_code 1533997

loop_
_symmetry_equiv_pos_as_xyz
x,y,z
-x+1/2,-y,z+1/2
-x,-y,-z
x-1/2,y,-z-1/2

loop_
_atom_site_label
_atom_site_type_symbol
_atom_site_fract_x
_atom_site_fract_y
_atom_site_fract_z
_atom_site_occupancy
_atom_site_U_iso_or_equiv
Si2 Si 0.2002 0.4584 0.4635 1 0.0
Er3 Er 0.32896 0.12239 0.17835 1 0.0
Si3 Si 0.0457 0.2489 0.1087 1 0.0
Er4 Er 0.35346 0.3792 0.16654 1 0.0
Er1 Er -0.00355 0.59762 0.18031 1 0.0
Er2 Er 0.01782 0.90166 0.18089 1 0.0
Si4 Si 0.291 0.2481 0.8684 1 0.0
Si1 Si 0.1515 0.0399 0.4713 1 0.0
Er5 Er 0.17404 0.25341 0.50624 1 0.0
